data_7230668
loop_
_publ_author_name
'Tulyabaev, Arthur R.'
'Bikmukhametov, Kamil Sh.'
'Mescheryakova, Ekaterina S.'
'Makhmudiyarova, Natalia N.'
'Rakhimov, Rustem Sh.'
'Khalilov, Leonard M.'

_publ_section_title
;
 What is responsible for conformational diversity in single-crystal
 tetraoxazaspiroalkanes? X-Ray, DFT, and AIM approaches
;
_journal_issue 23
_journal_name_full CrystEngComm
_journal_page_first 3207
_journal_paper_doi 10.1039/C8CE00481A
_journal_volume 20
_journal_year 2018
_chemical_absolute_configuration ad
_chemical_formula_moiety 'C18 H26 Cl N O4'
_chemical_formula_sum 'C18 H26 Cl N O4'
_chemical_formula_weight 355.85
_space_group_crystal_system monoclinic
_space_group_IT_number 4
_space_group_name_Hall 'P 2yb'
_space_group_name_H-M_alt 'P 1 21 1'
_symmetry_space_group_name_Hall 'P 2yb'
_symmetry_space_group_name_H-M 'P 1 21 1'
_atom_sites_solution_hydrogens geom
_atom_sites_solution_primary direct
_audit_creation_date 2017-11-29
_audit_creation_method
;
Olex2 1.2
(compiled 2017.08.10 svn.r3458 for OlexSys, GUI svn.r5381)
;
_audit_update_record
;
2018-02-09 deposited with the CCDC.
2018-05-17 downloaded from the CCDC.
;
_cell_angle_alpha 90
_cell_angle_beta 112.03(2)
_cell_angle_gamma 90
_cell_formula_units_Z 2
_cell_length_a 12.146(2)
_cell_length_b 6.0004(7)
_cell_length_c 14.022(3)
_cell_measurement_reflns_used 1064
_cell_measurement_temperature 293(2)
_cell_measurement_theta_max 21.3260
_cell_measurement_theta_min 2.9790
_cell_volume 947.3(3)
_computing_cell_refinement
;
CrysAlisPro, Agilent Technologies,
Version 1.171.37.35 (release 13-08-2014 CrysAlis171 .NET)
(compiled Aug 13 2014,18:06:01)
;
_computing_data_collection
;
CrysAlisPro, Agilent Technologies,
Version 1.171.37.35 (release 13-08-2014 CrysAlis171 .NET)
(compiled Aug 13 2014,18:06:01)
;
_computing_data_reduction
;
CrysAlisPro, Agilent Technologies,
Version 1.171.37.35 (release 13-08-2014 CrysAlis171 .NET)
(compiled Aug 13 2014,18:06:01)
;
_computing_molecular_graphics 'Olex2 (Dolomanov et al., 2009)'
_computing_publication_material 'Olex2 (Dolomanov et al., 2009)'
_computing_structure_refinement 'ShelXL (Sheldrick, 2015)'
_computing_structure_solution 'ShelXS (Sheldrick, 2008)'
_diffrn_ambient_temperature 293(2)
_diffrn_detector 'CCD plate'
_diffrn_detector_area_resol_mean 16.1709
_diffrn_detector_type Eos
_diffrn_measured_fraction_theta_full 1.000
_diffrn_measured_fraction_theta_max 1.000
_diffrn_measurement_details
;
#__ type_ start__ end____ width___ exp.time_
  1 omega  -22.00   50.00   1.0000   23.1000
omega____ theta____ kappa____ phi______ frames
    -      -16.0886   38.0000  -60.0000 72

#__ type_ start__ end____ width___ exp.time_
  2 omega  -36.00    3.00   1.0000   23.1000
omega____ theta____ kappa____ phi______ frames
    -      -16.0886  -38.0000 -120.0000 39

#__ type_ start__ end____ width___ exp.time_
  3 omega  -24.00   10.00   1.0000   23.1000
omega____ theta____ kappa____ phi______ frames
    -      -16.0886  -99.0000   60.0000 34

#__ type_ start__ end____ width___ exp.time_
  4 omega  -85.00    3.00   1.0000   23.1000
omega____ theta____ kappa____ phi______ frames
    -      -16.0886  -38.0000  150.0000 88
;
_diffrn_measurement_device 'four-circle diffractometer'
_diffrn_measurement_device_type 'Xcalibur, Eos'
_diffrn_measurement_method '\w scans'
_diffrn_orient_matrix_UB_11 -0.0486184000
_diffrn_orient_matrix_UB_12 -0.0088401000
_diffrn_orient_matrix_UB_13 -0.0476925000
_diffrn_orient_matrix_UB_21 0.0391833000
_diffrn_orient_matrix_UB_22 0.0124561000
_diffrn_orient_matrix_UB_23 -0.0265432000
_diffrn_orient_matrix_UB_31 0.0078658000
_diffrn_orient_matrix_UB_32 -0.1172478000
_diffrn_orient_matrix_UB_33 0.0008784000
_diffrn_radiation_monochromator graphite
_diffrn_radiation_probe x-ray
_diffrn_radiation_type MoK\a
_diffrn_radiation_wavelength 0.71073
_diffrn_reflns_av_R_equivalents 0.0320
_diffrn_reflns_av_unetI/netI 0.0758
_diffrn_reflns_Laue_measured_fraction_full 0.999
_diffrn_reflns_Laue_measured_fraction_max 0.879
_diffrn_reflns_limit_h_max 16
_diffrn_reflns_limit_h_min -15
_diffrn_reflns_limit_k_max 8
_diffrn_reflns_limit_k_min -7
_diffrn_reflns_limit_l_max 18
_diffrn_reflns_limit_l_min -18
_diffrn_reflns_number 4826
_diffrn_reflns_point_group_measured_fraction_full 0.871
_diffrn_reflns_point_group_measured_fraction_max 0.720
_diffrn_reflns_theta_full 25.242
_diffrn_reflns_theta_max 28.966
_diffrn_reflns_theta_min 1.809
_diffrn_source 'Enhance (Mo) X-ray Source'
_exptl_absorpt_coefficient_mu 0.222
_exptl_absorpt_correction_T_max 1.00000
_exptl_absorpt_correction_T_min 0.55303
_exptl_absorpt_correction_type multi-scan
_exptl_absorpt_process_details
;
CrysAlisPro, Agilent Technologies,
Version 1.171.37.35 (release 13-08-2014 CrysAlis171 .NET)
(compiled Aug 13 2014,18:06:01)
Empirical absorption correction using spherical harmonics,
 implemented in SCALE3 ABSPACK scaling algorithm.
;
_exptl_crystal_colour colourless
_exptl_crystal_density_diffrn 1.248
_exptl_crystal_description needle
_exptl_crystal_F_000 380.0
_exptl_crystal_size_max 0.62
_exptl_crystal_size_mid 0.18
_exptl_crystal_size_min 0.16
_refine_diff_density_max 0.215
_refine_diff_density_min -0.251
_refine_diff_density_rms 0.068
_refine_ls_abs_structure_details
;
 Flack x determined using 497 quotients [(I+)-(I-)]/[(I+)+(I-)]
 (Parsons and Flack (2004), Acta Cryst. A60, s61).
;
_refine_ls_abs_structure_Flack 0.05(12)
_refine_ls_extinction_method none
_refine_ls_goodness_of_fit_ref 1.052
_refine_ls_hydrogen_treatment constr
_refine_ls_matrix_type full
_refine_ls_number_parameters 220
_refine_ls_number_reflns 3613
_refine_ls_number_restraints 1
_refine_ls_restrained_S_all 1.052
_refine_ls_R_factor_all 0.1288
_refine_ls_R_factor_gt 0.0675
_refine_ls_shift/su_max 0.000
_refine_ls_shift/su_mean 0.000
_refine_ls_structure_factor_coef Fsqd
_refine_ls_weighting_details 'w=1/[\s^2^(Fo^2^)+(0.0893P)^2^] where P=(Fo^2^+2Fc^2^)/3'
_refine_ls_weighting_scheme calc
_refine_ls_wR_factor_gt 0.1746
_refine_ls_wR_factor_ref 0.2241
_reflns_Friedel_coverage 0.499
_reflns_Friedel_fraction_full 0.713
_reflns_Friedel_fraction_max 0.528
_reflns_number_gt 1780
_reflns_number_total 3613
_reflns_threshold_expression 'I > 2\s(I)'
_cod_data_source_file c8ce00481a2.cif
_cod_data_source_block kls-15-4
_cod_depositor_comments 'Adding full bibliography for 7230663--7230673.cif.'
_cod_database_code 7230668
_shelxl_version_number 2013-4
_shelx_space_group_comment
;
The symmetry employed for this shelxl refinement is uniquely defined
by the following loop, which should always be used as a source of
symmetry information in preference to the above space-group names.
They are only intended as comments.
;
_reflns_odcompleteness_completeness 99.95
_reflns_odcompleteness_iscentric 1
_reflns_odcompleteness_theta 26.32
_olex2_refinement_description
;
1. Fixed Uiso
 At 1.2 times of:
  All C(H) groups, All C(H,H) groups
 At 1.5 times of:
  All C(H,H,H) groups
2.a Ternary CH refined with riding coordinates:
 C13(H13), C14(H14), C10(H10)
2.b Secondary CH2 refined with riding coordinates:
 C3(H3A,H3B), C5(H5A,H5B), C9(H9A,H9B), C12(H12A,H12B), C11(H11A,H11B)
2.c Aromatic/amide H refined with riding coordinates:
 C19(H19), C22(H22), C23(H23), C21(H21)
2.d Idealised Me refined as rotating group:
 C16(H16A,H16B,H16C), C17(H17A,H17B,H17C), C15(H15A,H15B,H15C)
;
_olex2_date_sample_data_collection 2017-11-16
_olex2_submission_special_instructions 'No special instructions were received'

loop_
_space_group_symop_operation_xyz
'x, y, z'
'-x, y+1/2, -z'

loop_
_atom_site_label
_atom_site_type_symbol
_atom_site_fract_x
_atom_site_fract_y
_atom_site_fract_z
_atom_site_U_iso_or_equiv
_atom_site_adp_type
_atom_site_occupancy
_atom_site_site_symmetry_order
_atom_site_calc_flag
_atom_site_refinement_flags_posn
Cl1 Cl -0.6864(3) -0.6988(5) -0.2539(2) 0.1445(13) Uani 1 1 d .
N4 N -0.9329(5) -1.3041(10) -0.1709(5) 0.0763(16) Uani 1 1 d .
O2 O -1.0179(4) -1.0093(8) -0.1055(3) 0.0759(13) Uani 1 1 d .
O7 O -1.2019(4) -1.3983(6) -0.2139(4) 0.0672(11) Uani 1 1 d .
O6 O -1.1264(4) -1.4518(6) -0.2718(4) 0.0742(13) Uani 1 1 d .
O1 O -1.1280(4) -1.0981(7) -0.1024(3) 0.0696(13) Uani 1 1 d .
C18 C -0.8989(6) -1.1963(12) -0.2447(6) 0.0705(18) Uani 1 1 d .
C13 C -1.3335(6) -1.1407(11) -0.1870(5) 0.0683(17) Uani 1 1 d .
H13 H -1.3397 -0.9820 -0.1733 0.082 Uiso 1 1 calc R
C8 C -1.2139(5) -1.1641(9) -0.2004(4) 0.0552(14) Uani 1 1 d .
C19 C -0.8211(6) -1.0193(14) -0.2185(6) 0.081(2) Uani 1 1 d .
H19 H -0.7927 -0.9660 -0.1514 0.097 Uiso 1 1 calc R
C14 C -1.3425(6) -1.2622(12) -0.0935(6) 0.0764(19) Uani 1 1 d .
H14 H -1.2656 -1.2453 -0.0365 0.092 Uiso 1 1 calc R
C3 C -0.9311(6) -1.1852(15) -0.0832(5) 0.082(2) Uani 1 1 d .
H3A H -0.8527 -1.1213 -0.0490 0.099 Uiso 1 1 calc R
H3B H -0.9447 -1.2891 -0.0358 0.099 Uiso 1 1 calc R
C16 C -1.3689(7) -1.5090(14) -0.1069(7) 0.096(2) Uani 1 1 d .
H16A H -1.4467 -1.5314 -0.1585 0.144 Uiso 1 1 calc GR
H16B H -1.3657 -1.5714 -0.0429 0.144 Uiso 1 1 calc GR
H16C H -1.3110 -1.5810 -0.1279 0.144 Uiso 1 1 calc GR
C5 C -1.0073(6) -1.4954(13) -0.1999(7) 0.090(2) Uani 1 1 d .
H5A H -1.0119 -1.5618 -0.1384 0.108 Uiso 1 1 calc R
H5B H -0.9707 -1.6037 -0.2301 0.108 Uiso 1 1 calc R
C9 C -1.2081(6) -1.0236(11) -0.2877(5) 0.0630(15) Uani 1 1 d .
H9A H -1.1334 -1.0513 -0.2957 0.076 Uiso 1 1 calc R
H9B H -1.2104 -0.8673 -0.2709 0.076 Uiso 1 1 calc R
C12 C -1.4357(6) -1.1849(15) -0.2890(7) 0.089(2) Uani 1 1 d .
H12A H -1.4348 -1.3406 -0.3072 0.107 Uiso 1 1 calc R
H12B H -1.5104 -1.1558 -0.2810 0.107 Uiso 1 1 calc R
C22 C -0.9027(9) -1.162(2) -0.4168(8) 0.120(3) Uani 1 1 d .
H22 H -0.9303 -1.2148 -0.4841 0.144 Uiso 1 1 calc R
C10 C -1.3116(7) -1.0742(14) -0.3902(5) 0.082(2) Uani 1 1 d .
H10 H -1.3061 -1.2304 -0.4083 0.098 Uiso 1 1 calc R
C23 C -0.9419(8) -1.2642(16) -0.3472(7) 0.096(2) Uani 1 1 d .
H23 H -0.9973 -1.3788 -0.3688 0.115 Uiso 1 1 calc R
C11 C -1.4281(7) -1.0414(18) -0.3748(7) 0.102(3) Uani 1 1 d .
H11A H -1.4357 -0.8860 -0.3592 0.123 Uiso 1 1 calc R
H11B H -1.4937 -1.0775 -0.4383 0.123 Uiso 1 1 calc R
C20 C -0.7846(7) -0.9196(15) -0.2905(7) 0.090(2) Uani 1 1 d .
C21 C -0.8258(8) -0.989(2) -0.3912(7) 0.108(3) Uani 1 1 d .
H21 H -0.8019 -0.9201 -0.4396 0.130 Uiso 1 1 calc R
C17 C -1.3005(8) -0.9278(18) -0.4746(6) 0.116(3) Uani 1 1 d .
H17A H -1.3092 -0.7742 -0.4595 0.174 Uiso 1 1 calc GR
H17B H -1.3613 -0.9668 -0.5394 0.174 Uiso 1 1 calc GR
H17C H -1.2239 -0.9498 -0.4783 0.174 Uiso 1 1 calc GR
C15 C -1.4364(10) -1.1558(18) -0.0595(8) 0.136(4) Uani 1 1 d .
H15A H -1.4164 -1.0024 -0.0421 0.203 Uiso 1 1 calc GR
H15B H -1.4389 -1.2336 -0.0006 0.203 Uiso 1 1 calc GR
H15C H -1.5127 -1.1647 -0.1146 0.203 Uiso 1 1 calc GR

loop_
_atom_site_aniso_label
_atom_site_aniso_U_11
_atom_site_aniso_U_22
_atom_site_aniso_U_33
_atom_site_aniso_U_23
_atom_site_aniso_U_13
_atom_site_aniso_U_12
Cl1 0.129(2) 0.155(3) 0.146(2) 0.0335(19) 0.0479(18) -0.052(2)
N4 0.072(4) 0.071(4) 0.094(4) 0.015(3) 0.039(3) 0.001(3)
O2 0.083(3) 0.076(3) 0.069(3) -0.009(3) 0.028(3) -0.028(3)
O7 0.075(3) 0.043(2) 0.096(3) -0.003(2) 0.046(3) -0.001(2)
O6 0.084(3) 0.051(2) 0.100(3) -0.014(2) 0.048(3) -0.002(2)
O1 0.071(3) 0.078(3) 0.066(3) -0.009(2) 0.033(2) -0.022(2)
C18 0.059(4) 0.071(4) 0.090(5) 0.018(4) 0.038(4) 0.010(3)
C13 0.067(4) 0.059(4) 0.090(5) -0.002(4) 0.042(4) -0.001(3)
C8 0.067(4) 0.042(3) 0.059(3) -0.004(3) 0.027(3) -0.003(3)
C19 0.072(4) 0.088(5) 0.094(5) 0.024(5) 0.045(4) 0.007(4)
C14 0.072(4) 0.071(4) 0.102(5) -0.006(4) 0.050(4) -0.006(4)
C3 0.068(4) 0.106(6) 0.074(4) 0.017(5) 0.027(4) -0.011(5)
C16 0.088(5) 0.070(4) 0.134(7) 0.012(5) 0.047(5) -0.014(4)
C5 0.080(5) 0.063(4) 0.138(7) 0.017(5) 0.052(5) 0.018(4)
C9 0.073(4) 0.050(3) 0.067(3) 0.000(3) 0.026(3) -0.003(3)
C12 0.063(4) 0.088(5) 0.114(6) 0.000(5) 0.030(4) -0.001(4)
C22 0.131(8) 0.142(9) 0.108(7) -0.016(7) 0.069(7) -0.017(8)
C10 0.093(5) 0.080(5) 0.069(4) 0.009(4) 0.026(4) 0.005(4)
C23 0.098(6) 0.101(6) 0.100(6) -0.013(6) 0.050(5) -0.020(5)
C11 0.082(5) 0.105(6) 0.101(6) 0.007(6) 0.012(5) 0.000(5)
C20 0.063(4) 0.098(6) 0.111(6) 0.031(6) 0.034(4) -0.002(4)
C21 0.092(6) 0.144(9) 0.098(6) 0.026(7) 0.047(5) -0.004(6)
C17 0.117(7) 0.150(9) 0.076(5) 0.031(6) 0.030(5) 0.022(7)
C15 0.184(10) 0.117(8) 0.167(9) 0.026(7) 0.136(9) 0.035(8)

loop_
_atom_type_symbol
_atom_type_description
_atom_type_scat_dispersion_real
_atom_type_scat_dispersion_imag
_atom_type_scat_source
C C 0.0033 0.0016 'International Tables Vol C Tables 4.2.6.8 and 6.1.1.4'
H H 0.0000 0.0000 'International Tables Vol C Tables 4.2.6.8 and 6.1.1.4'
N N 0.0061 0.0033 'International Tables Vol C Tables 4.2.6.8 and 6.1.1.4'
O O 0.0106 0.0060 'International Tables Vol C Tables 4.2.6.8 and 6.1.1.4'
Cl Cl 0.1484 0.1585 'International Tables Vol C Tables 4.2.6.8 and 6.1.1.4'

loop_
_geom_angle_atom_site_label_1
_geom_angle_atom_site_label_2
_geom_angle_atom_site_label_3
_geom_angle
C18 N4 C3 119.6(6)
C18 N4 C5 119.4(7)
C3 N4 C5 117.2(6)
C3 O2 O1 109.3(5)
C8 O7 O6 113.7(4)
C5 O6 O7 108.8(5)
C8 O1 O2 114.8(4)
C19 C18 N4 121.4(7)
C19 C18 C23 117.0(7)
C23 C18 N4 121.6(7)
C14 C13 C8 115.6(5)
C12 C13 C8 110.1(5)
C12 C13 C14 115.0(6)
O7 C8 O1 108.9(5)
O7 C8 C13 104.7(5)
O7 C8 C9 113.7(5)
O1 C8 C13 103.8(5)
O1 C8 C9 112.6(5)
C9 C8 C13 112.4(5)
C18 C19 C20 121.1(8)
C16 C14 C13 116.0(7)
C16 C14 C15 107.4(7)
C15 C14 C13 111.5(6)
N4 C3 O2 114.2(6)
N4 C5 O6 114.6(6)
C8 C9 C10 112.1(5)
C11 C12 C13 112.1(7)
C21 C22 C23 122.7(9)
C11 C10 C9 108.5(6)
C17 C10 C9 109.4(7)
C17 C10 C11 113.3(7)
C22 C23 C18 120.4(8)
C12 C11 C10 112.2(7)
C19 C20 Cl1 119.4(7)
C21 C20 Cl1 118.9(7)
C21 C20 C19 121.7(8)
C22 C21 C20 117.1(9)

loop_
_geom_bond_atom_site_label_1
_geom_bond_atom_site_label_2
_geom_bond_distance
Cl1 C20 1.727(9)
N4 C18 1.407(9)
N4 C3 1.414(9)
N4 C5 1.423(10)
O2 O1 1.455(6)
O2 C3 1.441(9)
O7 O6 1.470(6)
O7 C8 1.433(7)
O6 C5 1.444(8)
O1 C8 1.433(7)
C18 C19 1.376(10)
C18 C23 1.394(10)
C13 C8 1.539(8)
C13 C14 1.539(9)
C13 C12 1.525(10)
C8 C9 1.509(8)
C19 C20 1.382(10)
C14 C16 1.512(11)
C14 C15 1.531(10)
C9 C10 1.544(9)
C12 C11 1.511(11)
C22 C23 1.379(12)
C22 C21 1.353(14)
C10 C11 1.522(11)
C10 C17 1.520(10)
C20 C21 1.373(11)
